data_1569954
loop_
_publ_author_name
'Jiao, Jianmin'
'Li, Heng'
'Xie, Wang'
'Zhao, Yue'
'Lin, Chen'
'Jiang, Juli'
'Wang, Leyong'

_publ_section_title
;
 Host-guest system of a phosphorylated macrocycle assisting structure
 determination of oily molecules in single-crystal form.
;
_journal_issue 41
_journal_name_full 'Chemical science'
_journal_page_first 11402
_journal_page_last 11409
_journal_paper_doi 10.1039/d3sc02995f
_journal_volume 14
_journal_year 2023
_chemical_formula_moiety 'C45 H39 O9 P3, C6 H12 O2'
_chemical_formula_sum 'C51 H51 O11 P3'
_chemical_formula_weight 932.82
_space_group_crystal_system triclinic
_space_group_IT_number 2
_space_group_name_Hall '-P 1'
_space_group_name_H-M_alt 'P -1'
_atom_sites_solution_hydrogens geom
_atom_sites_solution_primary dual
_audit_creation_date 2023-01-01
_audit_creation_method
;
Olex2 1.3
(compiled 2020.02.04 svn.rd84adfe8 for OlexSys, GUI svn.r6032)
;
_audit_update_record
;
2023-03-27 deposited with the CCDC.	2023-09-25 downloaded from the CCDC.
;
_cell_angle_alpha 61.976(2)
_cell_angle_beta 88.724(2)
_cell_angle_gamma 88.902(2)
_cell_formula_units_Z 2
_cell_length_a 9.6814(5)
_cell_length_b 15.7995(11)
_cell_length_c 16.5384(11)
_cell_measurement_reflns_used 9948
_cell_measurement_temperature 193.0
_cell_measurement_theta_max 27.47
_cell_measurement_theta_min 2.47
_cell_volume 2232.5(2)
_computing_cell_refinement 'SAINT V8.40B (?, 2016)'
_computing_data_reduction 'SAINT V8.40B (?, 2016)'
_computing_molecular_graphics 'Olex2 1.3 (Dolomanov et al., 2009)'
_computing_publication_material 'Olex2 1.3 (Dolomanov et al., 2009)'
_computing_structure_refinement 'SHELXL 2014/7 (Sheldrick, 2015)'
_computing_structure_solution 'SHELXT  (Sheldrick, 2015)'
_diffrn_ambient_temperature 193.0
_diffrn_measured_fraction_theta_full 0.994
_diffrn_measured_fraction_theta_max 0.993
_diffrn_measurement_device_type 'Bruker APEX-II CCD'
_diffrn_measurement_method '\f and \w scans'
_diffrn_radiation_type MoK\a
_diffrn_radiation_wavelength 0.71073
_diffrn_reflns_av_R_equivalents 0.0606
_diffrn_reflns_av_unetI/netI 0.0306
_diffrn_reflns_Laue_measured_fraction_full 0.994
_diffrn_reflns_Laue_measured_fraction_max 0.993
_diffrn_reflns_limit_h_max 11
_diffrn_reflns_limit_h_min -12
_diffrn_reflns_limit_k_max 20
_diffrn_reflns_limit_k_min -20
_diffrn_reflns_limit_l_max 21
_diffrn_reflns_limit_l_min -21
_diffrn_reflns_number 75399
_diffrn_reflns_point_group_measured_fraction_full 0.994
_diffrn_reflns_point_group_measured_fraction_max 0.993
_diffrn_reflns_theta_full 25.242
_diffrn_reflns_theta_max 27.485
_diffrn_reflns_theta_min 2.448
_diffrn_source_current 1.4
_diffrn_source_power 0.07
_diffrn_source_voltage 50.0
_diffrn_standards_number 0
_exptl_absorpt_coefficient_mu 0.198
_exptl_absorpt_correction_T_max 0.7456
_exptl_absorpt_correction_T_min 0.6979
_exptl_absorpt_correction_type multi-scan
_exptl_absorpt_process_details
;
SADABS-2016/2 (Bruker,2016/2) was used for absorption correction.
wR2(int) was 0.1584 before and 0.0783 after correction.
The Ratio of minimum to maximum transmission is 0.9360.
The \l/2 correction factor is Not present.
;
_exptl_crystal_density_diffrn 1.388
_exptl_crystal_description block
_exptl_crystal_F_000 980
_exptl_crystal_size_max 0.33
_exptl_crystal_size_mid 0.3
_exptl_crystal_size_min 0.28
_refine_diff_density_max 1.037
_refine_diff_density_min -0.627
_refine_diff_density_rms 0.058
_refine_ls_extinction_method none
_refine_ls_goodness_of_fit_ref 1.056
_refine_ls_hydrogen_treatment constr
_refine_ls_matrix_type full
_refine_ls_number_parameters 634
_refine_ls_number_reflns 10172
_refine_ls_number_restraints 1
_refine_ls_restrained_S_all 1.066
_refine_ls_R_factor_all 0.0559
_refine_ls_R_factor_gt 0.0483
_refine_ls_shift/su_max 0.001
_refine_ls_shift/su_mean 0.000
_refine_ls_structure_factor_coef Fsqd
_refine_ls_weighting_details 'w=1/[\s^2^(Fo^2^)+(0.0717P)^2^+1.3839P] where P=(Fo^2^+2Fc^2^)/3'
_refine_ls_weighting_scheme calc
_refine_ls_wR_factor_gt 0.1322
_refine_ls_wR_factor_ref 0.1382
_reflns_Friedel_coverage 0.000
_reflns_number_gt 8698
_reflns_number_total 10172
_reflns_threshold_expression 'I > 2\s(I)'
_cod_data_source_file d3sc02995f2.cif
_cod_data_source_block q1
_cod_depositor_comments 'Adding full bibliography for 1569950--1569976.cif.'
_cod_database_code 1569954
_shelx_shelxl_version_number 2014/7
_shelx_space_group_comment
;
The symmetry employed for this shelxl refinement is uniquely defined
by the following loop, which should always be used as a source of
symmetry information in preference to the above space-group names.
They are only intended as comments.
;
_shelx_estimated_absorpt_t_max 0.947
_shelx_estimated_absorpt_t_min 0.938
_olex2_refinement_description
;
1. Fixed Uiso
 At 1.2 times of:
  All C(H) groups, All C(H,H) groups, All C(H,H,H,H) groups
 At 1.5 times of:
  All C(H,H,H) groups, All C(H,H,H,H,H,H) groups, All O(H) groups
2. Restrained distances
 O1-C01P
 1.3 with sigma of 0.01
3. Others
 Sof(HA)=Sof(HB)=Sof(H1BD)=Sof(H1BE)=Sof(H1BF)=Sof(O1)=Sof(H1A)=Sof(C2)=
 Sof(H2A)=Sof(H2B)=Sof(H2C)=Sof(C3)=Sof(H3A)=Sof(H3B)=Sof(C5)=Sof(H5)=1-FVAR(1)
 Sof(O00Q)=Sof(H00Q)=Sof(H1)=Sof(H)=Sof(C01Q)=Sof(H2)=Sof(C01R)=Sof(H3)=
 Sof(HE)=Sof(C01S)=Sof(H4)=Sof(HF)=Sof(HG)=Sof(H1AA)=Sof(H1AB)=Sof(H1AC)=FVAR(1)
4.a Ternary CH refined with riding coordinates:
 C01Q(H2), C5(H5)
4.b Secondary CH2 refined with riding coordinates:
 C00I(H00A,H00B), C00P(H00C,H00D), C00U(H00E,H00F), C01H(H1,H), C01H(HA,HB),
 C01R(H3,HE), C3(H3A,H3B)
4.c Aromatic/amide H refined with riding coordinates:
 C014(H014), C015(H015), C016(H016), C018(H018), C01A(H01J), C01B(H01K),
 C01C(H01L), C01D(H01M), C01E(H01N), C01G(H01R), C01I(H01S), C01K(H01W),
 C01L(H01X), C01M(H01Y), C01N(H01Z)
4.d Idealised Me refined as rotating group:
 C010(H01A,H01B,H01C), C017(H01D,H01E,H01F), C019(H01G,H01H,H01I), C01F(H01O,
 H01P,H01Q), C01J(H01T,H01U,H01V), C01O(H01,HC,HD), C01S(H4,HF,HG), C1(H1AA,
 H1AB,H1AC), C1(H1BD,H1BE,H1BF), C2(H2A,H2B,H2C)
4.e Idealised tetrahedral OH refined as rotating group:
 O00Q(H00Q), O1(H1A)
;
_olex2_submission_special_instructions 'No special instructions were received'

loop_
_space_group_symop_operation_xyz
'x, y, z'
'-x, -y, -z'

loop_
_atom_site_label
_atom_site_type_symbol
_atom_site_fract_x
_atom_site_fract_y
_atom_site_fract_z
_atom_site_U_iso_or_equiv
_atom_site_adp_type
_atom_site_occupancy
_atom_site_site_symmetry_order
_atom_site_calc_flag
_atom_site_refinement_flags_posn
_atom_site_refinement_flags_adp
_atom_site_refinement_flags_occupancy
_atom_site_disorder_assembly
_atom_site_disorder_group
P001 P 0.31923(5) 0.05041(4) 0.22010(3) 0.02739(12) Uani 1 1 d . . . . .
P002 P 0.16789(5) 0.19431(3) 0.57717(3) 0.02691(12) Uani 1 1 d . . . . .
P003 P 0.18449(5) 0.56222(4) 0.09593(3) 0.03068(12) Uani 1 1 d . . . . .
O00A O 0.30835(14) 0.21798(11) 0.54038(9) 0.0361(3) Uani 1 1 d . . . . .
O00B O 0.44099(14) 0.09225(10) 0.23845(10) 0.0354(3) Uani 1 1 d . . . . .
O00C O 0.32129(15) 0.53158(13) 0.13580(11) 0.0453(4) Uani 1 1 d . . . . .
O004 O 0.10139(14) 0.10565(10) 0.57220(8) 0.0296(3) Uani 1 1 d . . . . .
O005 O 0.21819(13) -0.00137(9) 0.30580(9) 0.0294(3) Uani 1 1 d . . . . .
O006 O 0.12974(13) 0.50446(10) 0.04643(9) 0.0311(3) Uani 1 1 d . . . . .
O007 O 0.05599(14) 0.27745(10) 0.52918(8) 0.0306(3) Uani 1 1 d . . . . .
O008 O 0.22682(14) 0.12540(10) 0.13948(9) 0.0316(3) Uani 1 1 d . . . . .
O009 O 0.06505(14) 0.55263(10) 0.16728(9) 0.0322(3) Uani 1 1 d . . . . .
C00E C 0.07480(17) 0.13814(13) 0.41542(12) 0.0254(3) Uani 1 1 d . . . . .
C00F C 0.02822(17) 0.38692(14) 0.27804(12) 0.0265(4) Uani 1 1 d . . . . .
C00G C 0.10562(17) 0.11120(13) 0.34732(12) 0.0256(3) Uani 1 1 d . . . . .
C00H C 0.13886(18) 0.08578(13) 0.49963(12) 0.0266(4) Uani 1 1 d . . . . .
C00I C -0.03055(17) 0.21612(13) 0.40306(12) 0.0265(4) Uani 1 1 d . . . . .
H00A H -0.0998 0.2194 0.3585 0.032 Uiso 1 1 calc R U . . .
H00B H -0.0795 0.1963 0.4623 0.032 Uiso 1 1 calc R U . . .
C00J C 0.14581(19) 0.16373(13) 0.69482(12) 0.0280(4) Uani 1 1 d . . . . .
C00K C 0.02546(17) 0.31646(13) 0.37068(12) 0.0260(3) Uani 1 1 d . . . . .
C00L C 0.19719(18) 0.03434(13) 0.36971(12) 0.0269(4) Uani 1 1 d . . . . .
C00M C 0.08884(17) 0.33729(14) 0.15285(12) 0.0270(4) Uani 1 1 d . . . . .
C00N C 0.16150(19) 0.40651(14) 0.07771(12) 0.0291(4) Uani 1 1 d . . . . .
C00O C 0.11457(18) 0.24065(14) 0.17723(12) 0.0277(4) Uani 1 1 d . . . . .
C00P C -0.02158(17) 0.36964(14) 0.20037(12) 0.0275(4) Uani 1 1 d . . . . .
H00C H -0.0646 0.4297 0.1537 0.033 Uiso 1 1 calc R U . . .
H00D H -0.0945 0.3204 0.2250 0.033 Uiso 1 1 calc R U . . .
C00R C 0.26345(19) -0.01568(13) 0.45280(12) 0.0284(4) Uani 1 1 d . . . . .
C00S C 0.06795(19) 0.34371(14) 0.43501(12) 0.0286(4) Uani 1 1 d . . . . .
C00T C 0.20988(19) 0.22148(14) 0.12317(12) 0.0294(4) Uani 1 1 d . . . . .
C00U C 0.03718(18) 0.15779(14) 0.25409(12) 0.0279(4) Uani 1 1 d . . . . .
H00E H -0.0554 0.1814 0.2611 0.033 Uiso 1 1 calc R U . . .
H00F H 0.0235 0.1078 0.2351 0.033 Uiso 1 1 calc R U . . .
C00V C 0.1142(2) 0.43417(15) 0.41509(13) 0.0328(4) Uani 1 1 d . . . . .
C00W C 0.23293(19) 0.01107(13) 0.52065(12) 0.0282(4) Uani 1 1 d . . . . .
C00X C 0.34522(19) -0.04100(15) 0.18629(14) 0.0316(4) Uani 1 1 d . . . . .
C00Y C 0.2829(2) 0.29009(15) 0.04911(12) 0.0321(4) Uani 1 1 d . . . . .
C00Z C 0.1719(2) 0.68431(15) 0.01077(13) 0.0327(4) Uani 1 1 d . . . . .
C01A C 0.1843(3) 0.87707(17) -0.11795(14) 0.0426(5) Uani 1 1 d . . . . .
H01J H 0.1899 0.9432 -0.1609 0.051 Uiso 1 1 calc R U . . .
C01B C 0.2729(3) 0.81252(19) -0.12558(15) 0.0474(6) Uani 1 1 d . . . . .
H01K H 0.3383 0.8337 -0.1747 0.057 Uiso 1 1 calc R U . . .
C01C C 0.0868(3) 0.84630(17) -0.04787(15) 0.0449(5) Uani 1 1 d . . . . .
H01L H 0.0237 0.8911 -0.0440 0.054 Uiso 1 1 calc R U . . .
C01D C 0.2633(2) 0.1584(2) 0.74287(15) 0.0461(6) Uani 1 1 d . . . . .
H01M H 0.3510 0.1717 0.7127 0.055 Uiso 1 1 calc R U . . .
C01E C 0.3455(2) -0.01874(18) 0.09382(15) 0.0408(5) Uani 1 1 d . . . . .
H01N H 0.3329 0.0457 0.0478 0.049 Uiso 1 1 calc R U . . .
C01F C 0.3316(2) 0.46625(17) -0.05495(15) 0.0455(5) Uani 1 1 d . . . . .
H01O H 0.4310 0.4618 -0.0436 0.068 Uiso 1 1 calc R U . . .
H01P H 0.2959 0.5281 -0.0630 0.068 Uiso 1 1 calc R U . . .
H01Q H 0.3150 0.4608 -0.1105 0.068 Uiso 1 1 calc R U . . .
C01G C 0.1268(3) 0.11738(19) 0.87784(15) 0.0470(5) Uani 1 1 d . . . . .
H01R H 0.1201 0.1027 0.9405 0.056 Uiso 1 1 calc R U . . .
C01I C 0.2673(2) 0.71667(18) -0.06210(16) 0.0451(5) Uani 1 1 d . . . . .
H01S H 0.3288 0.6722 -0.0680 0.054 Uiso 1 1 calc R U . . .
C01J C 0.1654(3) 0.45265(17) 0.49076(15) 0.0459(5) Uani 1 1 d . . . . .
H01T H 0.1105 0.4157 0.5466 0.069 Uiso 1 1 calc R U . . .
H01U H 0.1563 0.5211 0.4725 0.069 Uiso 1 1 calc R U . . .
H01V H 0.2627 0.4331 0.5024 0.069 Uiso 1 1 calc R U . . .
C01K C 0.3872(2) -0.20709(18) 0.22685(18) 0.0461(5) Uani 1 1 d . . . . .
H01W H 0.4035 -0.2714 0.2721 0.055 Uiso 1 1 calc R U . . .
C01L C 0.3833(2) -0.18470(19) 0.13526(19) 0.0479(6) Uani 1 1 d . . . . .
H01X H 0.3938 -0.2341 0.1181 0.058 Uiso 1 1 calc R U . . .
C01M C 0.3644(2) -0.0917(2) 0.06936(17) 0.0470(6) Uani 1 1 d . . . . .
H01Y H 0.3641 -0.0767 0.0066 0.056 Uiso 1 1 calc R U . . .
C01N C 0.2535(3) 0.1337(2) 0.83514(16) 0.0566(7) Uani 1 1 d . . . . .
H01Z H 0.3347 0.1282 0.8686 0.068 Uiso 1 1 calc R U . . .
C01O C 0.1566(3) 0.60653(17) 0.29352(17) 0.0533(6) Uani 1 1 d . . . . .
H01 H 0.2311 0.6241 0.2475 0.080 Uiso 1 1 calc R U . . .
HC H 0.1892 0.6119 0.3466 0.080 Uiso 1 1 calc R U . . .
HD H 0.0773 0.6498 0.2670 0.080 Uiso 1 1 calc R U . . .
C010 C 0.3624(2) -0.09671(15) 0.46860(15) 0.0399(5) Uani 1 1 d . . . . .
H01A H 0.3112 -0.1505 0.4704 0.060 Uiso 1 1 calc R U . . .
H01B H 0.4091 -0.1176 0.5270 0.060 Uiso 1 1 calc R U . . .
H01C H 0.4312 -0.0747 0.4187 0.060 Uiso 1 1 calc R U . . .
C011 C 0.07101(19) 0.47850(14) 0.25862(12) 0.0297(4) Uani 1 1 d . . . . .
C012 C 0.2588(2) 0.38633(15) 0.02531(12) 0.0325(4) Uani 1 1 d . . . . .
C013 C 0.1136(2) 0.50464(14) 0.32341(14) 0.0341(4) Uani 1 1 d . . . . .
C014 C 0.0184(2) 0.14435(17) 0.73934(14) 0.0394(5) Uani 1 1 d . . . . .
H014 H -0.0628 0.1464 0.7072 0.047 Uiso 1 1 calc R U . . .
C015 C 0.0806(2) 0.74988(16) 0.01708(14) 0.0386(4) Uani 1 1 d . . . . .
H015 H 0.0141 0.7291 0.0656 0.046 Uiso 1 1 calc R U . . .
C016 C 0.3672(2) -0.13573(16) 0.25265(16) 0.0378(4) Uani 1 1 d . . . . .
H016 H 0.3686 -0.1515 0.3156 0.045 Uiso 1 1 calc R U . . .
C017 C 0.2960(2) -0.03906(15) 0.61434(13) 0.0380(4) Uani 1 1 d . . . . .
H01D H 0.3905 -0.0164 0.6110 0.057 Uiso 1 1 calc R U . . .
H01E H 0.2978 -0.1084 0.6359 0.057 Uiso 1 1 calc R U . . .
H01F H 0.2408 -0.0250 0.6570 0.057 Uiso 1 1 calc R U . . .
C018 C 0.0097(2) 0.12199(19) 0.83106(15) 0.0468(5) Uani 1 1 d . . . . .
H018 H -0.0777 0.1099 0.8614 0.056 Uiso 1 1 calc R U . . .
C019 C 0.3818(2) 0.26064(17) -0.00554(15) 0.0427(5) Uani 1 1 d . . . . .
H01G H 0.3298 0.2481 -0.0489 0.064 Uiso 1 1 calc R U . . .
H01H H 0.4321 0.2024 0.0362 0.064 Uiso 1 1 calc R U . . .
H01I H 0.4476 0.3123 -0.0393 0.064 Uiso 1 1 calc R U . . .
O00D O 0.6390(2) 0.28159(13) 0.27076(14) 0.0589(5) Uani 1 1 d . . . . .
O00Q O 0.4150(2) 0.23646(17) 0.29780(18) 0.0490(6) Uani 0.750(4) 1 d . . P A 1
H00Q H 0.4392 0.2002 0.2756 0.074 Uiso 0.750(4) 1 calc R U P A 1
O1 O 0.4934(8) 0.3587(5) 0.1959(4) 0.053(2) Uani 0.250(4) 1 d D . P A 2
H1A H 0.4112 0.3784 0.1912 0.079 Uiso 0.250(4) 1 calc R U P A 2
C1 C 0.5967(8) 0.3648(5) 0.4898(4) 0.169(3) Uani 1 1 d . . . . .
H1AA H 0.5371 0.4212 0.4734 0.254 Uiso 0.750(4) 1 calc R U P A 1
H1AB H 0.6596 0.3578 0.5382 0.254 Uiso 0.750(4) 1 calc R U P A 1
H1AC H 0.5397 0.3074 0.5117 0.254 Uiso 0.750(4) 1 calc R U P A 1
H1BD H 0.5593 0.4215 0.4925 0.254 Uiso 0.250(4) 1 calc R U P A 2
H1BE H 0.6879 0.3487 0.5181 0.254 Uiso 0.250(4) 1 calc R U P A 2
H1BF H 0.5344 0.3107 0.5228 0.254 Uiso 0.250(4) 1 calc R U P A 2
C01H C 0.4805(3) 0.36575(17) 0.32327(18) 0.0469(5) Uani 1 1 d . . . . .
H H 0.4428 0.3303 0.3865 0.056 Uiso 0.750(4) 1 calc R U P A 1
H1 H 0.4055 0.4071 0.2840 0.056 Uiso 0.750(4) 1 calc R U P A 1
HA H 0.3974 0.3419 0.3632 0.056 Uiso 0.250(4) 1 calc R U P A 2
HB H 0.4553 0.4272 0.2697 0.056 Uiso 0.250(4) 1 calc R U P A 2
C01P C 0.5220(3) 0.2945(2) 0.29056(17) 0.0518(6) Uani 1 1 d D . . . .
C01Q C 0.5940(3) 0.4278(2) 0.3226(2) 0.0403(7) Uani 0.750(4) 1 d . . P A 1
H2 H 0.6574 0.4373 0.2705 0.048 Uiso 0.750(4) 1 calc R U P A 1
C01R C 0.6773(4) 0.3769(2) 0.4091(3) 0.0447(8) Uani 0.750(4) 1 d . . P A 1
H3 H 0.7072 0.3132 0.4170 0.054 Uiso 0.750(4) 1 calc R U P A 1
HE H 0.7611 0.4144 0.4033 0.054 Uiso 0.750(4) 1 calc R U P A 1
C01S C 0.5476(6) 0.5272(3) 0.3062(4) 0.0897(18) Uani 0.750(4) 1 d . . P A 1
H4 H 0.4902 0.5569 0.2515 0.135 Uiso 0.750(4) 1 calc R U P A 1
HF H 0.6289 0.5669 0.2971 0.135 Uiso 0.750(4) 1 calc R U P A 1
HG H 0.4940 0.5217 0.3594 0.135 Uiso 0.750(4) 1 calc R U P A 1
C2 C 0.6720(15) 0.5858(6) 0.2837(6) 0.060(4) Uani 0.250(4) 1 d . . P A 2
H2A H 0.5846 0.6021 0.2507 0.091 Uiso 0.250(4) 1 calc R U P A 2
H2B H 0.7476 0.6202 0.2411 0.091 Uiso 0.250(4) 1 calc R U P A 2
H2C H 0.6669 0.6042 0.3326 0.091 Uiso 0.250(4) 1 calc R U P A 2
C3 C 0.6994(11) 0.4739(7) 0.3269(8) 0.054(3) Uani 0.250(4) 1 d . . P A 2
H3A H 0.7294 0.4646 0.2739 0.065 Uiso 0.250(4) 1 calc R U P A 2
H3B H 0.7832 0.4630 0.3638 0.065 Uiso 0.250(4) 1 calc R U P A 2
C5 C 0.6110(11) 0.3870(8) 0.3843(9) 0.042(2) Uani 0.250(4) 1 d . . P A 2
H5 H 0.6779 0.3350 0.3914 0.050 Uiso 0.250(4) 1 calc R U P A 2

loop_
_atom_site_aniso_label
_atom_site_aniso_U_11
_atom_site_aniso_U_22
_atom_site_aniso_U_33
_atom_site_aniso_U_23
_atom_site_aniso_U_13
_atom_site_aniso_U_12
P001 0.0262(2) 0.0347(3) 0.0251(2) -0.0172(2) 0.00091(17) -0.00278(18)
P002 0.0274(2) 0.0333(2) 0.0216(2) -0.01417(19) 0.00281(17) -0.00470(18)
P003 0.0261(2) 0.0399(3) 0.0243(2) -0.0137(2) -0.00126(17) 0.00259(19)
O00A 0.0305(7) 0.0459(8) 0.0322(7) -0.0186(6) 0.0072(5) -0.0081(6)
O00B 0.0315(7) 0.0420(8) 0.0326(7) -0.0171(6) -0.0001(5) -0.0084(6)
O00C 0.0304(7) 0.0652(10) 0.0398(8) -0.0243(8) -0.0084(6) 0.0065(7)
O004 0.0337(7) 0.0357(7) 0.0223(6) -0.0160(5) 0.0044(5) -0.0068(5)
O005 0.0319(6) 0.0335(7) 0.0287(6) -0.0196(6) 0.0051(5) -0.0062(5)
O006 0.0305(6) 0.0369(7) 0.0247(6) -0.0135(6) -0.0024(5) 0.0054(5)
O007 0.0357(7) 0.0356(7) 0.0214(6) -0.0142(5) 0.0015(5) -0.0001(5)
O008 0.0333(7) 0.0406(7) 0.0270(6) -0.0209(6) -0.0027(5) 0.0039(6)
O009 0.0345(7) 0.0354(7) 0.0234(6) -0.0113(6) 0.0020(5) 0.0038(5)
C00E 0.0218(8) 0.0307(9) 0.0256(8) -0.0148(7) 0.0036(6) -0.0068(7)
C00F 0.0205(8) 0.0371(10) 0.0247(8) -0.0169(8) 0.0004(6) 0.0029(7)
C00G 0.0220(8) 0.0324(9) 0.0245(8) -0.0150(7) 0.0027(6) -0.0079(7)
C00H 0.0288(8) 0.0321(9) 0.0219(8) -0.0151(7) 0.0050(6) -0.0086(7)
C00I 0.0213(8) 0.0370(10) 0.0241(8) -0.0168(7) 0.0025(6) -0.0029(7)
C00J 0.0320(9) 0.0313(9) 0.0228(8) -0.0144(7) 0.0014(7) -0.0036(7)
C00K 0.0206(7) 0.0346(9) 0.0255(8) -0.0165(7) 0.0015(6) 0.0014(7)
C00L 0.0285(8) 0.0320(9) 0.0252(8) -0.0175(7) 0.0066(7) -0.0090(7)
C00M 0.0205(8) 0.0413(10) 0.0229(8) -0.0180(8) -0.0043(6) 0.0032(7)
C00N 0.0266(8) 0.0370(10) 0.0234(8) -0.0140(8) -0.0042(7) 0.0055(7)
C00O 0.0230(8) 0.0417(10) 0.0214(8) -0.0173(8) -0.0038(6) 0.0007(7)
C00P 0.0201(8) 0.0395(10) 0.0247(8) -0.0165(8) -0.0028(6) 0.0034(7)
C00R 0.0289(9) 0.0275(9) 0.0268(9) -0.0112(7) 0.0045(7) -0.0057(7)
C00S 0.0302(9) 0.0342(9) 0.0218(8) -0.0137(7) 0.0008(7) 0.0015(7)
C00T 0.0288(9) 0.0382(10) 0.0245(8) -0.0173(8) -0.0046(7) 0.0051(7)
C00U 0.0225(8) 0.0400(10) 0.0268(9) -0.0203(8) -0.0003(6) -0.0031(7)
C00V 0.0376(10) 0.0365(10) 0.0286(9) -0.0187(8) -0.0008(8) -0.0008(8)
C00W 0.0313(9) 0.0273(9) 0.0228(8) -0.0090(7) 0.0020(7) -0.0073(7)
C00X 0.0259(8) 0.0412(10) 0.0347(10) -0.0238(9) 0.0026(7) -0.0006(7)
C00Y 0.0297(9) 0.0453(11) 0.0222(8) -0.0169(8) -0.0011(7) 0.0069(8)
C00Z 0.0314(9) 0.0409(10) 0.0248(9) -0.0143(8) 0.0007(7) -0.0055(8)
C01A 0.0565(13) 0.0430(12) 0.0265(10) -0.0143(9) -0.0024(9) -0.0155(10)
C01B 0.0465(12) 0.0594(14) 0.0299(10) -0.0155(10) 0.0098(9) -0.0198(11)
C01C 0.0591(14) 0.0414(12) 0.0321(11) -0.0155(9) 0.0004(10) -0.0014(10)
C01D 0.0320(10) 0.0747(16) 0.0319(11) -0.0250(11) 0.0039(8) -0.0120(10)
C01E 0.0398(11) 0.0544(13) 0.0385(11) -0.0304(10) 0.0015(9) -0.0010(9)
C01F 0.0470(12) 0.0470(12) 0.0312(10) -0.0099(9) 0.0126(9) 0.0080(10)
C01G 0.0530(13) 0.0650(15) 0.0269(10) -0.0249(10) 0.0027(9) -0.0038(11)
C01I 0.0390(11) 0.0561(14) 0.0384(11) -0.0209(10) 0.0107(9) -0.0062(10)
C01J 0.0687(15) 0.0419(12) 0.0337(11) -0.0229(10) -0.0064(10) -0.0031(11)
C01K 0.0384(11) 0.0456(12) 0.0637(15) -0.0337(12) 0.0076(10) -0.0031(9)
C01L 0.0357(11) 0.0611(15) 0.0704(16) -0.0506(14) 0.0133(10) -0.0086(10)
C01M 0.0396(11) 0.0721(16) 0.0495(13) -0.0456(13) 0.0076(10) -0.0060(11)
C01N 0.0450(13) 0.093(2) 0.0335(12) -0.0311(13) -0.0048(10) -0.0124(13)
C01O 0.0842(19) 0.0371(12) 0.0391(12) -0.0178(10) 0.0028(12) -0.0143(12)
C010 0.0463(12) 0.0349(10) 0.0341(10) -0.0129(9) 0.0043(9) 0.0044(9)
C011 0.0300(9) 0.0343(10) 0.0228(8) -0.0119(7) 0.0009(7) 0.0043(7)
C012 0.0307(9) 0.0435(11) 0.0210(8) -0.0135(8) -0.0003(7) 0.0048(8)
C013 0.0408(10) 0.0327(10) 0.0306(10) -0.0165(8) 0.0018(8) -0.0016(8)
C014 0.0289(9) 0.0602(14) 0.0309(10) -0.0228(10) 0.0008(8) -0.0034(9)
C015 0.0444(11) 0.0407(11) 0.0273(9) -0.0134(8) 0.0051(8) -0.0022(9)
C016 0.0339(10) 0.0433(11) 0.0433(11) -0.0263(10) 0.0030(8) -0.0005(8)
C017 0.0482(12) 0.0367(11) 0.0252(9) -0.0113(8) -0.0036(8) -0.0012(9)
C018 0.0392(11) 0.0697(16) 0.0324(11) -0.0249(11) 0.0093(9) -0.0030(11)
C019 0.0472(12) 0.0505(13) 0.0313(10) -0.0205(10) 0.0097(9) 0.0067(10)
O00D 0.0561(11) 0.0535(10) 0.0734(13) -0.0359(10) 0.0191(9) 0.0016(8)
O00Q 0.0371(11) 0.0577(14) 0.0759(16) -0.0508(13) 0.0040(10) -0.0100(10)
O1 0.050(4) 0.060(4) 0.051(4) -0.028(4) -0.005(3) 0.013(3)
C1 0.232(7) 0.186(6) 0.137(5) -0.113(5) 0.080(5) -0.137(6)
C01H 0.0470(13) 0.0425(12) 0.0549(14) -0.0264(11) 0.0006(10) 0.0072(10)
C01P 0.0553(14) 0.0636(16) 0.0452(13) -0.0331(12) -0.0161(11) 0.0205(12)
C01Q 0.0565(19) 0.0310(14) 0.0346(17) -0.0161(13) -0.0068(14) -0.0018(13)
C01R 0.045(2) 0.0399(17) 0.052(2) -0.0241(15) -0.0102(17) 0.0027(15)
C01S 0.138(5) 0.047(2) 0.095(3) -0.041(2) -0.074(3) 0.043(3)
C2 0.135(11) 0.018(4) 0.035(5) -0.017(4) -0.045(6) 0.031(5)
C3 0.053(6) 0.044(5) 0.059(6) -0.020(5) 0.011(5) 0.004(4)
C5 0.026(5) 0.049(6) 0.058(8) -0.031(6) -0.009(5) 0.001(4)

loop_
_atom_type_symbol
_atom_type_description
_atom_type_scat_dispersion_real
_atom_type_scat_dispersion_imag
_atom_type_scat_source
C C 0.0033 0.0016 'International Tables Vol C Tables 4.2.6.8 and 6.1.1.4'
H H 0.0000 0.0000 'International Tables Vol C Tables 4.2.6.8 and 6.1.1.4'
O O 0.0106 0.0060 'International Tables Vol C Tables 4.2.6.8 and 6.1.1.4'
P P 0.1023 0.0942 'International Tables Vol C Tables 4.2.6.8 and 6.1.1.4'

loop_
_geom_angle_atom_site_label_1
_geom_angle_atom_site_label_2
_geom_angle_atom_site_label_3
_geom_angle
_geom_angle_site_symmetry_1
_geom_angle_site_symmetry_3
_geom_angle_publ_flag
O00B P001 O005 113.84(8) . . ?
O00B P001 O008 114.04(8) . . ?
O00B P001 C00X 118.44(9) . . ?
O005 P001 C00X 101.40(8) . . ?
O008 P001 O005 105.94(7) . . ?
O008 P001 C00X 101.46(8) . . ?
O00A P002 O004 115.49(8) . . ?
O00A P002 O007 115.42(8) . . ?
O00A P002 C00J 115.74(9) . . ?
O004 P002 O007 103.24(7) . . ?
O004 P002 C00J 102.73(8) . . ?
O007 P002 C00J 102.33(8) . . ?
O00C P003 O006 114.06(9) . . ?
O00C P003 O009 114.67(8) . . ?
O00C P003 C00Z 115.01(10) . . ?
O006 P003 O009 104.52(8) . . ?
O006 P003 C00Z 103.91(8) . . ?
O009 P003 C00Z 103.32(8) . . ?
C00H O004 P002 119.79(11) . . ?
C00L O005 P001 121.19(11) . . ?
C00N O006 P003 122.28(11) . . ?
C00S O007 P002 120.76(11) . . ?
C00T O008 P001 121.81(11) . . ?
C011 O009 P003 120.04(12) . . ?
C00G C00E C00I 123.15(16) . . ?
C00H C00E C00G 116.99(17) . . ?
C00H C00E C00I 119.74(15) . . ?
C00K C00F C00P 123.42(17) . . ?
C011 C00F C00K 117.23(16) . . ?
C011 C00F C00P 119.23(16) . . ?
C00E C00G C00U 122.88(16) . . ?
C00L C00G C00E 117.32(16) . . ?
C00L C00G C00U 119.68(15) . . ?
C00E C00H O004 118.47(16) . . ?
C00W C00H O004 116.04(16) . . ?
C00W C00H C00E 125.40(16) . . ?
C00E C00I H00A 108.1 . . ?
C00E C00I H00B 108.1 . . ?
H00A C00I H00B 107.3 . . ?
C00K C00I C00E 116.60(14) . . ?
C00K C00I H00A 108.1 . . ?
C00K C00I H00B 108.1 . . ?
C01D C00J P002 117.16(15) . . ?
C01D C00J C014 119.56(18) . . ?
C014 C00J P002 123.27(15) . . ?
C00F C00K C00I 123.14(16) . . ?
C00S C00K C00F 117.21(17) . . ?
C00S C00K C00I 119.51(16) . . ?
C00G C00L O005 118.44(16) . . ?
C00R C00L O005 116.06(16) . . ?
C00R C00L C00G 125.33(16) . . ?
C00N C00M C00O 117.79(16) . . ?
C00N C00M C00P 119.08(17) . . ?
C00O C00M C00P 122.98(16) . . ?
C00M C00N O006 119.29(16) . . ?
C00M C00N C012 124.61(18) . . ?
C012 C00N O006 115.93(17) . . ?
C00M C00O C00U 123.54(16) . . ?
C00T C00O C00M 117.05(17) . . ?
C00T C00O C00U 119.26(17) . . ?
C00F C00P C00M 115.96(14) . . ?
C00F C00P H00C 108.3 . . ?
C00F C00P H00D 108.3 . . ?
C00M C00P H00C 108.3 . . ?
C00M C00P H00D 108.3 . . ?
H00C C00P H00D 107.4 . . ?
C00L C00R C00W 117.39(17) . . ?
C00L C00R C010 120.59(17) . . ?
C00W C00R C010 122.01(17) . . ?
C00K C00S O007 118.90(17) . . ?
C00V C00S O007 115.64(16) . . ?
C00V C00S C00K 125.34(17) . . ?
C00O C00T O008 118.46(17) . . ?
C00Y C00T O008 116.17(16) . . ?
C00Y C00T C00O 125.17(18) . . ?
C00G C00U C00O 116.24(14) . . ?
C00G C00U H00E 108.2 . . ?
C00G C00U H00F 108.2 . . ?
C00O C00U H00E 108.2 . . ?
C00O C00U H00F 108.2 . . ?
H00E C00U H00F 107.4 . . ?
C00S C00V C01J 120.01(18) . . ?
C00S C00V C013 117.38(17) . . ?
C013 C00V C01J 122.59(19) . . ?
C00H C00W C00R 117.51(16) . . ?
C00H C00W C017 120.08(17) . . ?
C00R C00W C017 122.41(18) . . ?
C01E C00X P001 120.93(17) . . ?
C016 C00X P001 119.81(15) . . ?
C016 C00X C01E 119.26(19) . . ?
C00T C00Y C012 117.93(17) . . ?
C00T C00Y C019 120.39(19) . . ?
C012 C00Y C019 121.65(18) . . ?
C01I C00Z P003 117.45(17) . . ?
C015 C00Z P003 123.44(15) . . ?
C015 C00Z C01I 118.9(2) . . ?
C01B C01A H01J 119.9 . . ?
C01B C01A C01C 120.2(2) . . ?
C01C C01A H01J 119.9 . . ?
C01A C01B H01K 119.9 . . ?
C01A C01B C01I 120.1(2) . . ?
C01I C01B H01K 119.9 . . ?
C01A C01C H01L 119.9 . . ?
C01A C01C C015 120.3(2) . . ?
C015 C01C H01L 119.9 . . ?
C00J C01D H01M 120.0 . . ?
C00J C01D C01N 120.1(2) . . ?
C01N C01D H01M 120.0 . . ?
C00X C01E H01N 120.1 . . ?
C01M C01E C00X 119.8(2) . . ?
C01M C01E H01N 120.1 . . ?
H01O C01F H01P 109.5 . . ?
H01O C01F H01Q 109.5 . . ?
H01P C01F H01Q 109.5 . . ?
C012 C01F H01O 109.5 . . ?
C012 C01F H01P 109.5 . . ?
C012 C01F H01Q 109.5 . . ?
C01N C01G H01R 119.7 . . ?
C018 C01G H01R 119.7 . . ?
C018 C01G C01N 120.5(2) . . ?
C00Z C01I H01S 119.7 . . ?
C01B C01I C00Z 120.6(2) . . ?
C01B C01I H01S 119.7 . . ?
C00V C01J H01T 109.5 . . ?
C00V C01J H01U 109.5 . . ?
C00V C01J H01V 109.5 . . ?
H01T C01J H01U 109.5 . . ?
H01T C01J H01V 109.5 . . ?
H01U C01J H01V 109.5 . . ?
C01L C01K H01W 119.9 . . ?
C01L C01K C016 120.2(2) . . ?
C016 C01K H01W 119.9 . . ?
C01K C01L H01X 119.9 . . ?
C01M C01L C01K 120.3(2) . . ?
C01M C01L H01X 119.9 . . ?
C01E C01M H01Y 119.8 . . ?
C01L C01M C01E 120.4(2) . . ?
C01L C01M H01Y 119.8 . . ?
C01D C01N H01Z 120.1 . . ?
C01G C01N C01D 119.9(2) . . ?
C01G C01N H01Z 120.1 . . ?
H01 C01O HC 109.5 . . ?
H01 C01O HD 109.5 . . ?
HC C01O HD 109.5 . . ?
C013 C01O H01 109.5 . . ?
C013 C01O HC 109.5 . . ?
C013 C01O HD 109.5 . . ?
C00R C010 H01A 109.5 . . ?
C00R C010 H01B 109.5 . . ?
C00R C010 H01C 109.5 . . ?
H01A C010 H01B 109.5 . . ?
H01A C010 H01C 109.5 . . ?
H01B C010 H01C 109.5 . . ?
C00F C011 O009 118.68(16) . . ?
C013 C011 O009 116.27(17) . . ?
C013 C011 C00F 124.97(17) . . ?
C00N C012 C01F 120.65(19) . . ?
C00Y C012 C00N 117.43(18) . . ?
C00Y C012 C01F 121.90(17) . . ?
C00V C013 C01O 122.36(19) . . ?
C011 C013 C00V 117.83(18) . . ?
C011 C013 C01O 119.81(19) . . ?
C00J C014 H014 120.1 . . ?
C00J C014 C018 119.73(19) . . ?
C018 C014 H014 120.1 . . ?
C00Z C015 C01C 119.8(2) . . ?
C00Z C015 H015 120.1 . . ?
C01C C015 H015 120.1 . . ?
C00X C016 H016 120.0 . . ?
C01K C016 C00X 120.1(2) . . ?
C01K C016 H016 120.0 . . ?
C00W C017 H01D 109.5 . . ?
C00W C017 H01E 109.5 . . ?
C00W C017 H01F 109.5 . . ?
H01D C017 H01E 109.5 . . ?
H01D C017 H01F 109.5 . . ?
H01E C017 H01F 109.5 . . ?
C01G C018 C014 120.2(2) . . ?
C01G C018 H018 119.9 . . ?
C014 C018 H018 119.9 . . ?
C00Y C019 H01G 109.5 . . ?
C00Y C019 H01H 109.5 . . ?
C00Y C019 H01I 109.5 . . ?
H01G C019 H01H 109.5 . . ?
H01G C019 H01I 109.5 . . ?
H01H C019 H01I 109.5 . . ?
C01P O00Q H00Q 109.5 . . ?
C01P O1 H1A 109.5 . . ?
H1AA C1 H1AB 109.5 . . ?
H1AA C1 H1AC 109.5 . . ?
H1AB C1 H1AC 109.5 . . ?
H1BD C1 H1BE 109.5 . . ?
H1BD C1 H1BF 109.5 . . ?
H1BE C1 H1BF 109.5 . . ?
C01R C1 H1AA 109.5 . . ?
C01R C1 H1AB 109.5 . . ?
C01R C1 H1AC 109.5 . . ?
C5 C1 H1BD 109.5 . . ?
C5 C1 H1BE 109.5 . . ?
C5 C1 H1BF 109.5 . . ?
H1 C01H H 107.6 . . ?
HA C01H HB 107.7 . . ?
C01P C01H H 108.6 . . ?
C01P C01H H1 108.6 . . ?
C01P C01H HA 108.8 . . ?
C01P C01H HB 108.8 . . ?
C01P C01H C5 113.6(4) . . ?
C01Q C01H H 108.6 . . ?
C01Q C01H H1 108.6 . . ?
C01Q C01H C01P 114.5(2) . . ?
C5 C01H HA 108.8 . . ?
C5 C01H HB 108.8 . . ?
O00D C01P O00Q 123.0(2) . . ?
O00D C01P O1 91.0(3) . . ?
O00D C01P C01H 125.0(3) . . ?
O00Q C01P C01H 111.4(2) . . ?
O1 C01P C01H 94.4(3) . . ?
C01H C01Q H2 106.7 . . ?
C01H C01Q C01R 110.3(3) . . ?
C01H C01Q C01S 114.4(3) . . ?
C01R C01Q H2 106.7 . . ?
C01R C01Q C01S 111.5(3) . . ?
C01S C01Q H2 106.7 . . ?
C1 C01R C01Q 111.4(5) . . ?
C1 C01R H3 109.3 . . ?
C1 C01R HE 109.3 . . ?
C01Q C01R H3 109.3 . . ?
C01Q C01R HE 109.3 . . ?
H3 C01R HE 108.0 . . ?
C01Q C01S H4 109.5 . . ?
C01Q C01S HF 109.5 . . ?
C01Q C01S HG 109.5 . . ?
H4 C01S HF 109.5 . . ?
H4 C01S HG 109.5 . . ?
HF C01S HG 109.5 . . ?
H2A C2 H2B 109.5 . . ?
H2A C2 H2C 109.5 . . ?
H2B C2 H2C 109.5 . . ?
C3 C2 H2A 109.5 . . ?
C3 C2 H2B 109.5 . . ?
C3 C2 H2C 109.5 . . ?
C2 C3 H3A 103.9 . . ?
C2 C3 H3B 103.9 . . ?
H3A C3 H3B 105.4 . . ?
C5 C3 C2 133.1(10) . . ?
C5 C3 H3A 103.9 . . ?
C5 C3 H3B 103.9 . . ?
C1 C5 C01H 124.5(7) . . ?
C1 C5 H5 99.5 . . ?
C01H C5 H5 99.5 . . ?
C3 C5 C1 112.8(8) . . ?
C3 C5 C01H 114.6(10) . . ?
C3 C5 H5 99.5 . . ?

loop_
_geom_bond_atom_site_label_1
_geom_bond_atom_site_label_2
_geom_bond_distance
_geom_bond_site_symmetry_2
_geom_bond_publ_flag
P001 O00B 1.4674(14) . ?
P001 O005 1.5858(13) . ?
P001 O008 1.5843(14) . ?
P001 C00X 1.7890(19) . ?
P002 O00A 1.4588(14) . ?
P002 O004 1.5901(14) . ?
P002 O007 1.5916(14) . ?
P002 C00J 1.7797(18) . ?
P003 O00C 1.4620(15) . ?
P003 O006 1.5886(14) . ?
P003 O009 1.5908(14) . ?
P003 C00Z 1.779(2) . ?
O004 C00H 1.415(2) . ?
O005 C00L 1.422(2) . ?
O006 C00N 1.412(2) . ?
O007 C00S 1.414(2) . ?
O008 C00T 1.418(2) . ?
O009 C011 1.413(2) . ?
C00E C00G 1.403(2) . ?
C00E C00H 1.395(3) . ?
C00E C00I 1.525(2) . ?
C00F C00K 1.409(3) . ?
C00F C00P 1.523(2) . ?
C00F C011 1.396(3) . ?
C00G C00L 1.396(3) . ?
C00G C00U 1.523(2) . ?
C00H C00W 1.390(3) . ?
C00I H00A 0.9900 . ?
C00I H00B 0.9900 . ?
C00I C00K 1.522(3) . ?
C00J C01D 1.381(3) . ?
C00J C014 1.386(3) . ?
C00K C00S 1.394(2) . ?
C00L C00R 1.387(3) . ?
C00M C00N 1.396(3) . ?
C00M C00O 1.403(3) . ?
C00M C00P 1.530(2) . ?
C00N C012 1.397(3) . ?
C00O C00T 1.396(2) . ?
C00O C00U 1.524(3) . ?
C00P H00C 0.9900 . ?
C00P H00D 0.9900 . ?
C00R C00W 1.397(3) . ?
C00R C010 1.508(3) . ?
C00S C00V 1.388(3) . ?
C00T C00Y 1.385(3) . ?
C00U H00E 0.9900 . ?
C00U H00F 0.9900 . ?
C00V C01J 1.508(3) . ?
C00V C013 1.397(3) . ?
C00W C017 1.507(3) . ?
C00X C01E 1.399(3) . ?
C00X C016 1.395(3) . ?
C00Y C012 1.396(3) . ?
C00Y C019 1.513(3) . ?
C00Z C01I 1.399(3) . ?
C00Z C015 1.388(3) . ?
C01A H01J 0.9500 . ?
C01A C01B 1.369(4) . ?
C01A C01C 1.382(3) . ?
C01B H01K 0.9500 . ?
C01B C01I 1.380(3) . ?
C01C H01L 0.9500 . ?
C01D H01M 0.9500 . ?
C01D C01N 1.388(3) . ?
C01E H01N 0.9500 . ?
C01E C01M 1.397(3) . ?
C01F H01O 0.9800 . ?
C01F H01P 0.9800 . ?
C01F H01Q 0.9800 . ?
C01G H01R 0.9500 . ?
C01G C01N 1.369(3) . ?
C01I H01S 0.9500 . ?
C01J H01T 0.9800 . ?
C01J H01U 0.9800 . ?
C01J H01V 0.9800 . ?
C01K H01W 0.9500 . ?
C01K C01L 1.386(4) . ?
C01L H01X 0.9500 . ?
C01L C01M 1.369(4) . ?
C01M H01Y 0.9500 . ?
C01N H01Z 0.9500 . ?
C01O H01 0.9800 . ?
C01O HC 0.9800 . ?
C01O HD 0.9800 . ?
C010 H01A 0.9800 . ?
C010 H01B 0.9800 . ?
C010 H01C 0.9800 . ?
C011 C013 1.389(3) . ?
C012 C01F 1.507(3) . ?
C013 C01O 1.509(3) . ?
C014 H014 0.9500 . ?
C014 C018 1.387(3) . ?
C015 C01C 1.393(3) . ?
C015 H015 0.9500 . ?
C016 C01K 1.390(3) . ?
C016 H016 0.9500 . ?
C017 H01D 0.9800 . ?
C017 H01E 0.9800 . ?
C017 H01F 0.9800 . ?
C018 C01G 1.368(3) . ?
C018 H018 0.9500 . ?
C019 H01G 0.9800 . ?
C019 H01H 0.9800 . ?
C019 H01I 0.9800 . ?
O00D C01P 1.212(3) . ?
O00Q H00Q 0.8400 . ?
O00Q C01P 1.363(3) . ?
O1 H1A 0.8400 . ?
C1 H1AA 0.9800 . ?
C1 H1AB 0.9800 . ?
C1 H1AC 0.9800 . ?
C1 H1BD 0.9800 . ?
C1 H1BE 0.9800 . ?
C1 H1BF 0.9800 . ?
C1 C5 1.613(13) . ?
C01H H 0.9900 . ?
C01H H1 0.9900 . ?
C01H HA 0.9900 . ?
C01H HB 0.9900 . ?
C01H C01P 1.505(3) . ?
C01H C01Q 1.483(4) . ?
C01H C5 1.766(12) . ?
C01P O1 1.440(6) . ?
C01Q H2 1.0000 . ?
C01Q C01R 1.512(5) . ?
C01Q C01S 1.524(5) . ?
C01R C1 1.465(6) . ?
C01R H3 0.9900 . ?
C01R HE 0.9900 . ?
C01S H4 0.9800 . ?
C01S HF 0.9800 . ?
C01S HG 0.9800 . ?
C2 H2A 0.9800 . ?
C2 H2B 0.9800 . ?
C2 H2C 0.9800 . ?
C2 C3 1.584(12) . ?
C3 H3A 0.9900 . ?
C3 H3B 0.9900 . ?
C3 C5 1.517(15) . ?
C5 H5 1.0000 . ?

loop_
_geom_torsion_atom_site_label_1
_geom_torsion_atom_site_label_2
_geom_torsion_atom_site_label_3
_geom_torsion_atom_site_label_4
_geom_torsion
_geom_torsion_site_symmetry_1
_geom_torsion_site_symmetry_2
_geom_torsion_site_symmetry_3
_geom_torsion_site_symmetry_4
_geom_torsion_publ_flag
P001 O005 C00L C00G 80.51(18) . . . . ?
P001 O005 C00L C00R -103.93(16) . . . . ?
P001 O008 C00T C00O -80.53(19) . . . . ?
P001 O008 C00T C00Y 104.34(17) . . . . ?
P001 C00X C01E C01M -179.24(16) . . . . ?
P001 C00X C016 C01K 179.86(16) . . . . ?
P002 O004 C00H C00E -81.22(18) . . . . ?
P002 O004 C00H C00W 101.96(16) . . . . ?
P002 O007 C00S C00K 80.05(19) . . . . ?
P002 O007 C00S C00V -103.88(17) . . . . ?
P002 C00J C01D C01N -179.2(2) . . . . ?
P002 C00J C014 C018 -179.34(19) . . . . ?
P003 O006 C00N C00M 78.84(19) . . . . ?
P003 O006 C00N C012 -105.70(17) . . . . ?
P003 O009 C011 C00F -80.88(19) . . . . ?
P003 O009 C011 C013 102.16(18) . . . . ?
P003 C00Z C01I C01B -173.35(18) . . . . ?
P003 C00Z C015 C01C 173.50(17) . . . . ?
O00A P002 O004 C00H -31.42(16) . . . . ?
O00A P002 O007 C00S 32.11(16) . . . . ?
O00A P002 C00J C01D -4.3(2) . . . . ?
O00A P002 C00J C014 176.46(17) . . . . ?
O00B P001 O005 C00L 35.09(16) . . . . ?
O00B P001 O008 C00T -34.45(16) . . . . ?
O00B P001 C00X C01E -96.80(18) . . . . ?
O00B P001 C00X C016 82.42(18) . . . . ?
O00C P003 O006 C00N 33.60(16) . . . . ?
O00C P003 O009 C011 -31.90(17) . . . . ?
O00C P003 C00Z C01I 52.79(19) . . . . ?
O00C P003 C00Z C015 -121.77(18) . . . . ?
O004 P002 O007 C00S -94.85(14) . . . . ?
O004 P002 C00J C01D 122.43(18) . . . . ?
O004 P002 C00J C014 -56.76(19) . . . . ?
O004 C00H C00W C00R 174.81(15) . . . . ?
O004 C00H C00W C017 -4.1(2) . . . . ?
O005 P001 O008 C00T 91.53(14) . . . . ?
O005 P001 C00X C01E 137.89(16) . . . . ?
O005 P001 C00X C016 -42.90(17) . . . . ?
O005 C00L C00R C00W -173.15(15) . . . . ?
O005 C00L C00R C010 5.8(2) . . . . ?
O006 P003 O009 C011 93.71(14) . . . . ?
O006 P003 C00Z C01I -72.59(18) . . . . ?
O006 P003 C00Z C015 112.85(18) . . . . ?
O006 C00N C012 C00Y -174.02(16) . . . . ?
O006 C00N C012 C01F 4.6(3) . . . . ?
O007 P002 O004 C00H 95.49(14) . . . . ?
O007 P002 C00J C01D -130.73(18) . . . . ?
O007 P002 C00J C014 50.08(19) . . . . ?
O007 C00S C00V C01J 7.9(3) . . . . ?
O007 C00S C00V C013 -173.43(17) . . . . ?
O008 P001 O005 C00L -91.01(14) . . . . ?
O008 P001 C00X C01E 28.82(18) . . . . ?
O008 P001 C00X C016 -151.96(16) . . . . ?
O008 C00T C00Y C012 173.88(16) . . . . ?
O008 C00T C00Y C019 -4.1(3) . . . . ?
O009 P003 O006 C00N -92.39(14) . . . . ?
O009 P003 C00Z C01I 178.51(16) . . . . ?
O009 P003 C00Z C015 3.9(2) . . . . ?
O009 C011 C013 C00V 176.91(17) . . . . ?
O009 C011 C013 C01O -2.8(3) . . . . ?
C00E C00G C00L O005 173.02(14) . . . . ?
C00E C00G C00L C00R -2.1(3) . . . . ?
C00E C00G C00U C00O 94.3(2) . . . . ?
C00E C00H C00W C00R -1.8(3) . . . . ?
C00E C00H C00W C017 179.33(17) . . . . ?
C00E C00I C00K C00F 95.4(2) . . . . ?
C00E C00I C00K C00S -89.1(2) . . . . ?
C00F C00K C00S O007 174.87(15) . . . . ?
C00F C00K C00S C00V -0.8(3) . . . . ?
C00F C011 C013 C00V 0.2(3) . . . . ?
C00F C011 C013 C01O -179.6(2) . . . . ?
C00G C00E C00H O004 -174.77(14) . . . . ?
C00G C00E C00H C00W 1.7(3) . . . . ?
C00G C00E C00I C00K -94.7(2) . . . . ?
C00G C00L C00R C00W 2.1(3) . . . . ?
C00G C00L C00R C010 -178.96(18) . . . . ?
C00H C00E C00G C00L 0.2(2) . . . . ?
C00H C00E C00G C00U 176.29(15) . . . . ?
C00H C00E C00I C00K 89.5(2) . . . . ?
C00I C00E C00G C00L -175.76(15) . . . . ?
C00I C00E C00G C00U 0.4(3) . . . . ?
C00I C00E C00H O004 1.3(2) . . . . ?
C00I C00E C00H C00W 177.81(16) . . . . ?
C00I C00K C00S O007 -0.9(2) . . . . ?
C00I C00K C00S C00V -176.53(17) . . . . ?
C00J P002 O004 C00H -158.36(14) . . . . ?
C00J P002 O007 C00S 158.70(14) . . . . ?
C00J C01D C01N C01G -1.9(4) . . . . ?
C00J C014 C018 C01G -1.2(4) . . . . ?
C00K C00F C00P C00M -93.1(2) . . . . ?
C00K C00F C011 O009 -175.27(15) . . . . ?
C00K C00F C011 C013 1.4(3) . . . . ?
C00K C00S C00V C01J -176.29(19) . . . . ?
C00K C00S C00V C013 2.3(3) . . . . ?
C00L C00G C00U C00O -89.7(2) . . . . ?
C00L C00R C00W C00H -0.1(2) . . . . ?
C00L C00R C00W C017 178.76(17) . . . . ?
C00M C00N C012 C00Y 1.2(3) . . . . ?
C00M C00N C012 C01F 179.75(19) . . . . ?
C00M C00O C00T O008 -173.03(14) . . . . ?
C00M C00O C00T C00Y 1.6(3) . . . . ?
C00M C00O C00U C00G -94.9(2) . . . . ?
C00N C00M C00O C00T -0.9(2) . . . . ?
C00N C00M C00O C00U -176.41(15) . . . . ?
C00N C00M C00P C00F -89.5(2) . . . . ?
C00O C00M C00N O006 174.63(15) . . . . ?
C00O C00M C00N C012 -0.4(3) . . . . ?
C00O C00M C00P C00F 95.0(2) . . . . ?
C00O C00T C00Y C012 -0.9(3) . . . . ?
C00O C00T C00Y C019 -178.87(18) . . . . ?
C00P C00F C00K C00I -1.3(3) . . . . ?
C00P C00F C00K C00S -176.91(15) . . . . ?
C00P C00F C011 O009 0.7(2) . . . . ?
C00P C00F C011 C013 177.42(17) . . . . ?
C00P C00M C00N O006 -1.1(2) . . . . ?
C00P C00M C00N C012 -176.13(17) . . . . ?
C00P C00M C00O C00T 174.61(15) . . . . ?
C00P C00M C00O C00U -0.9(3) . . . . ?
C00S C00V C013 C01O 177.8(2) . . . . ?
C00S C00V C013 C011 -1.9(3) . . . . ?
C00T C00O C00U C00G 89.8(2) . . . . ?
C00T C00Y C012 C00N -0.5(3) . . . . ?
C00T C00Y C012 C01F -179.08(19) . . . . ?
C00U C00G C00L O005 -3.2(2) . . . . ?
C00U C00G C00L C00R -178.33(16) . . . . ?
C00U C00O C00T O008 2.7(2) . . . . ?
C00U C00O C00T C00Y 177.30(17) . . . . ?
C00X P001 O005 C00L 163.42(14) . . . . ?
C00X P001 O008 C00T -162.95(14) . . . . ?
C00X C01E C01M C01L -0.3(3) . . . . ?
C00X C016 C01K C01L -0.9(3) . . . . ?
C00Z P003 O006 C00N 159.59(14) . . . . ?
C00Z P003 O009 C011 -157.83(14) . . . . ?
C00Z C015 C01C C01A -0.7(3) . . . . ?
C01A C01B C01I C00Z -0.3(4) . . . . ?
C01B C01A C01C C015 1.9(3) . . . . ?
C01C C01A C01B C01I -1.5(3) . . . . ?
C01D C00J C014 C018 1.5(3) . . . . ?
C01E C00X C016 C01K -0.9(3) . . . . ?
C01I C00Z C015 C01C -1.0(3) . . . . ?
C01J C00V C013 C01O -3.6(3) . . . . ?
C01J C00V C013 C011 176.7(2) . . . . ?
C01K C01L C01M C01E -1.6(3) . . . . ?
C010 C00R C00W C00H -179.09(17) . . . . ?
C010 C00R C00W C017 -0.2(3) . . . . ?
C011 C00F C00K C00I 174.51(16) . . . . ?
C011 C00F C00K C00S -1.1(2) . . . . ?
C011 C00F C00P C00M 91.2(2) . . . . ?
C014 C00J C01D C01N 0.0(4) . . . . ?
C014 C018 C01G C01N -0.7(4) . . . . ?
C015 C00Z C01I C01B 1.5(3) . . . . ?
C016 C00X C01E C01M 1.5(3) . . . . ?
C016 C01K C01L C01M 2.2(3) . . . . ?
C018 C01G C01N C01D 2.2(5) . . . . ?
C019 C00Y C012 C00N 177.45(18) . . . . ?
C019 C00Y C012 C01F -1.1(3) . . . . ?
C01H C01Q C01R C1 -68.2(4) . . . . ?
C01P C01H C01Q C01R -83.8(3) . . . . ?
C01P C01H C01Q C01S 149.6(3) . . . . ?
C01P C01H C5 C1 -118.3(8) . . . . ?
C01P C01H C5 C3 95.4(8) . . . . ?
C01Q C01H C01P O00D 5.0(4) . . . . ?
C01Q C01H C01P O00Q 176.5(2) . . . . ?
C01S C01Q C01R C1 60.1(5) . . . . ?
C2 C3 C5 C1 -76.4(16) . . . . ?
C2 C3 C5 C01H 73.8(14) . . . . ?
C5 C01H C01P O00D -29.9(6) . . . . ?
C5 C01H C01P O1 -124.2(6) . . . . ?
